data_4311968
loop_
_publ_author_name
'Tapan K. Paine'
'Thomas Weyherm\"uller'
'Leonardo D. Slep'
'Frank Neese'
'Eckhard Bill'
'Eberhard Bothe'
'Karl Wieghardt'
'Phalguni Chaudhuri'

_publ_section_title
;
 Nonoxovanadium(IV) and Oxovanadium(V) Complexes with Mixed O, X, O-Donor
 Ligands (X = S, Se, P, or PO)
;
_journal_name_full 'Inorganic Chemistry'
_journal_page_first 7324
_journal_page_last 7338
_journal_paper_doi 10.1021/ic040052f
_journal_volume 43
_journal_year 2004
_chemical_formula_structural 'C56 H80 O4 Se2 V'
_chemical_formula_sum 'C56 H80 O4 Se2 V'
_chemical_formula_weight 1026.06
_chemical_name_systematic
; 
  ? 
;
_space_group_IT_number 56
_symmetry_cell_setting orthorhombic
_symmetry_space_group_name_Hall '-P 2ab 2ac'
_symmetry_space_group_name_H-M 'P c c n'
_atom_sites_solution_hydrogens geom
_atom_sites_solution_primary direct
_atom_sites_solution_secondary difmap
_audit_creation_method SHELXL
_cell_angle_alpha 90.00
_cell_angle_beta 90.00
_cell_angle_gamma 90.00
_cell_formula_units_Z 4
_cell_length_a 19.4267(11)
_cell_length_b 15.3404(9)
_cell_length_c 18.8858(11)
_cell_measurement_reflns_used 3528
_cell_measurement_temperature 100(2)
_cell_volume 5628.2(6)
_computing_cell_refinement 'Siemens SAINT'
_computing_data_collection 'Siemens SAINT'
_computing_data_reduction 'Siemens SAINT'
_computing_structure_refinement 'SHELXL-93 (Sheldrick, 1993)'
_computing_structure_solution 'SHELXS-86 (Sheldrick, 1990)'
_diffrn_ambient_temperature 100(2)
_diffrn_measurement_device 'Siemens SMART CCD-Detector'
_diffrn_measurement_method '\w, 0.3 deg./frame'
_diffrn_radiation_monochromator graphite
_diffrn_radiation_source 'fine-focus sealed tube'
_diffrn_radiation_type MoK\a
_diffrn_radiation_wavelength 0.71073
_diffrn_reflns_av_R_equivalents 0.1242
_diffrn_reflns_av_sigmaI/netI 0.0985
_diffrn_reflns_limit_h_max 23
_diffrn_reflns_limit_h_min -18
_diffrn_reflns_limit_k_max 14
_diffrn_reflns_limit_k_min -18
_diffrn_reflns_limit_l_max 20
_diffrn_reflns_limit_l_min -22
_diffrn_reflns_number 21751
_diffrn_reflns_theta_max 24.00
_diffrn_reflns_theta_min 1.69
_exptl_absorpt_coefficient_mu 1.510
_exptl_absorpt_correction_T_max 0.894
_exptl_absorpt_correction_T_min 0.642
_exptl_absorpt_correction_type 'SADABS, G.M. Sheldrick, 1994'
_exptl_crystal_density_diffrn 1.211
_exptl_crystal_description 'transparent needle'
_exptl_crystal_F_000 2156
_exptl_crystal_size_max 0.32
_exptl_crystal_size_mid 0.10
_exptl_crystal_size_min 0.08
_refine_diff_density_max 0.562
_refine_diff_density_min -0.438
_refine_diff_density_rms 0.092
_refine_ls_extinction_method none
_refine_ls_goodness_of_fit_all 1.024
_refine_ls_goodness_of_fit_obs 1.147
_refine_ls_matrix_type full
_refine_ls_number_parameters 285
_refine_ls_number_reflns 4412
_refine_ls_number_restraints 0
_refine_ls_restrained_S_all 1.030
_refine_ls_restrained_S_obs 1.147
_refine_ls_R_factor_all 0.1107
_refine_ls_R_factor_obs 0.0570
_refine_ls_shift/esd_max -0.001
_refine_ls_shift/esd_mean 0.000
_refine_ls_structure_factor_coef Fsqd
_refine_ls_weighting_details 'w=1/[\s^2^(Fo^2^)+(0.0423P)^2^+3.9184P] where P=(Fo^2^+2Fc^2^)/3'
_refine_ls_weighting_scheme calc
_refine_ls_wR_factor_all 0.1155
_refine_ls_wR_factor_obs 0.1003
_reflns_number_observed 2791
_reflns_number_total 4426
_reflns_observed_criterion >2sigma(I)
_cod_data_source_file ic040052f_2.cif
_cod_data_source_block 2
_cod_depositor_comments
;
The following automatic conversions were performed:
'_symmetry_cell_setting' value 'Orthorhombic' changed to 'orthorhombic'
according to '/home/saulius/struct/CIF-dictionaries/cif_core.dic'
dictionary named 'cif_core.dic' version 2.4.1 from 2010-06-29.

Automatic conversion script
Id: cif_fix_enum 1527 2010-12-29 10:47:43Z saulius 

The following automatic conversions were performed:

'_refine_ls_weighting_scheme' value 'calc
w=1/[\s^2^(Fo^2^)+(0.0423P)^2^+3.9184P] where P=(Fo^2^+2Fc^2^)/3' was
changed to 'calc'. New tag '_refine_ls_weighting_details' was
created. The value of the new tag was set to
'w=1/[\s^2^(Fo^2^)+(0.0423P)^2^+3.9184P] where P=(Fo^2^+2Fc^2^)/3'.

Automatic conversion script
Id: cif_fix_values 3143 2015-03-26 13:38:13Z robertas 
;
_cod_database_code 4311968

loop_
_symmetry_equiv_pos_as_xyz
'x, y, z'
'-x+1/2, -y+1/2, z'
'-x, y+1/2, -z+1/2'
'x+1/2, -y, -z+1/2'
'-x, -y, -z'
'x-1/2, y-1/2, -z'
'x, -y-1/2, z-1/2'
'-x-1/2, y, z-1/2'

loop_
_atom_site_aniso_label
_atom_site_aniso_U_11
_atom_site_aniso_U_22
_atom_site_aniso_U_33
_atom_site_aniso_U_23
_atom_site_aniso_U_13
_atom_site_aniso_U_12
Se1 0.0245(3) 0.0165(3) 0.0171(3) 0.0013(2) 0.0016(3) 0.0006(3)
V1 0.0229(7) 0.0186(7) 0.0202(7) 0.000 0.000 0.0053(6)
O1 0.021(2) 0.023(2) 0.018(2) -0.003(2) -0.001(2) 0.006(2)
O2 0.027(2) 0.017(2) 0.022(2) -0.001(2) 0.005(2) 0.003(2)
C1 0.027(3) 0.009(3) 0.018(3) 0.001(2) 0.000(2) -0.003(2)
C2 0.025(3) 0.013(3) 0.025(3) 0.005(3) -0.001(3) 0.003(3)
C3 0.022(3) 0.014(3) 0.019(3) 0.002(2) -0.002(2) 0.004(2)
C4 0.020(3) 0.023(3) 0.030(3) -0.001(3) -0.006(3) 0.004(3)
C5 0.016(3) 0.016(3) 0.023(3) 0.002(2) 0.005(3) -0.001(2)
C6 0.021(3) 0.013(3) 0.027(3) -0.005(2) 0.010(3) 0.001(2)
C7 0.026(3) 0.031(3) 0.025(3) -0.002(3) 0.000(3) 0.010(3)
C8 0.044(4) 0.034(4) 0.022(3) -0.001(3) 0.005(3) 0.010(3)
C9 0.036(3) 0.036(4) 0.032(4) -0.008(3) 0.004(3) 0.006(3)
C10 0.029(3) 0.078(5) 0.016(3) -0.008(3) -0.002(3) 0.022(3)
C11 0.025(3) 0.018(3) 0.024(3) -0.003(2) 0.005(3) 0.002(3)
C12 0.028(4) 0.060(5) 0.042(4) -0.010(3) 0.003(3) 0.012(3)
C13 0.024(3) 0.044(4) 0.044(4) 0.014(3) 0.012(3) 0.016(3)
C14 0.027(3) 0.033(4) 0.075(5) -0.005(3) 0.011(3) -0.004(3)
C15 0.030(3) 0.014(3) 0.017(3) 0.005(2) 0.002(3) 0.004(3)
C16 0.026(3) 0.018(3) 0.014(3) 0.007(2) -0.004(3) 0.006(3)
C17 0.026(3) 0.017(3) 0.019(3) 0.006(2) -0.002(3) 0.002(2)
C18 0.034(3) 0.010(3) 0.025(3) 0.000(2) -0.003(3) 0.001(3)
C19 0.024(3) 0.014(3) 0.019(3) 0.002(2) 0.001(3) 0.009(3)
C20 0.025(3) 0.019(3) 0.018(3) 0.003(2) -0.003(3) 0.007(3)
C21 0.023(3) 0.025(3) 0.025(3) 0.000(2) 0.009(3) 0.003(3)
C22 0.027(3) 0.030(4) 0.051(4) 0.000(3) 0.006(3) 0.002(3)
C23 0.032(3) 0.030(4) 0.040(4) 0.003(3) 0.017(3) -0.002(3)
C24 0.033(4) 0.033(4) 0.042(4) -0.001(3) 0.009(3) -0.009(3)
C25 0.020(3) 0.017(3) 0.028(3) -0.002(2) -0.002(3) 0.005(2)
C26 0.024(3) 0.024(3) 0.034(3) -0.005(2) -0.001(3) 0.007(3)
C27 0.033(3) 0.022(3) 0.031(4) -0.006(3) 0.007(3) 0.002(3)
C28 0.037(4) 0.036(4) 0.026(4) -0.005(3) 0.000(3) 0.004(3)

loop_
_atom_site_label
_atom_site_type_symbol
_atom_site_fract_x
_atom_site_fract_y
_atom_site_fract_z
_atom_site_U_iso_or_equiv
_atom_site_thermal_displace_type
_atom_site_occupancy
_atom_site_calc_flag
_atom_site_refinement_flags
_atom_site_disorder_group
Se1 Se 0.65110(3) 0.79137(3) 0.14356(3) 0.0194(2) Uani 1 d . .
V1 V 0.7500 0.7500 0.05401(6) 0.0206(3) Uani 1 d S .
O1 O 0.6824(2) 0.7688(2) -0.0129(2) 0.0208(9) Uani 1 d . .
O2 O 0.7744(2) 0.8644(2) 0.0745(2) 0.0220(9) Uani 1 d . .
C1 C 0.5908(3) 0.8106(3) 0.0649(3) 0.0182(12) Uani 1 d . .
C2 C 0.6162(3) 0.7931(3) -0.0031(3) 0.0211(12) Uani 1 d . .
C3 C 0.5723(2) 0.8034(3) -0.0614(3) 0.0185(12) Uani 1 d . .
C4 C 0.5050(3) 0.8318(3) -0.0485(3) 0.0240(13) Uani 1 d . .
H4 H 0.4751(3) 0.8386(3) -0.0879(3) 0.029 Uiso 1 calc R .
C5 C 0.4792(2) 0.8507(3) 0.0187(3) 0.0185(12) Uani 1 d . .
C6 C 0.5231(2) 0.8377(3) 0.0760(3) 0.0203(13) Uani 1 d . .
H6 H 0.5070(2) 0.8473(3) 0.1228(3) 0.024 Uiso 1 calc R .
C7 C 0.5970(3) 0.7815(3) -0.1369(3) 0.0274(13) Uani 1 d . .
C8 C 0.6585(3) 0.8394(3) -0.1574(3) 0.0334(15) Uani 1 d . .
H8A H 0.6448(3) 0.9008(3) -0.1554(3) 0.050 Uiso 1 calc R .
H8B H 0.6736(3) 0.8249(3) -0.2055(3) 0.050 Uiso 1 calc R .
H8C H 0.6965(3) 0.8293(3) -0.1242(3) 0.050 Uiso 1 calc R .
C9 C 0.6188(3) 0.6860(3) -0.1401(3) 0.0348(15) Uani 1 d . .
H9A H 0.6550(3) 0.6753(3) -0.1050(3) 0.052 Uiso 1 calc R .
H9B H 0.6363(3) 0.6726(3) -0.1875(3) 0.052 Uiso 1 calc R .
H9C H 0.5790(3) 0.6488(3) -0.1298(3) 0.052 Uiso 1 calc R .
C10 C 0.5406(3) 0.7959(4) -0.1922(3) 0.041(2) Uani 1 d . .
H10A H 0.5258(3) 0.8570(4) -0.1911(3) 0.061 Uiso 1 calc R .
H10B H 0.5013(3) 0.7581(4) -0.1816(3) 0.061 Uiso 1 calc R .
H10C H 0.5586(3) 0.7819(4) -0.2394(3) 0.061 Uiso 1 calc R .
C11 C 0.4053(3) 0.8812(3) 0.0286(3) 0.0224(13) Uani 1 d . .
C12 C 0.3929(3) 0.9144(4) 0.1039(3) 0.043(2) Uani 1 d . .
H12A H 0.4242(3) 0.9631(4) 0.1138(3) 0.065 Uiso 1 calc R .
H12B H 0.4014(3) 0.8672(4) 0.1377(3) 0.065 Uiso 1 calc R .
H12C H 0.3452(3) 0.9343(4) 0.1084(3) 0.065 Uiso 1 calc R .
C13 C 0.3897(3) 0.9568(4) -0.0215(3) 0.038(2) Uani 1 d . .
H13A H 0.4216(3) 1.0049(4) -0.0120(3) 0.056 Uiso 1 calc R .
H13B H 0.3423(3) 0.9767(4) -0.0140(3) 0.056 Uiso 1 calc R .
H13C H 0.3952(3) 0.9373(4) -0.0706(3) 0.056 Uiso 1 calc R .
C14 C 0.3564(3) 0.8063(4) 0.0147(3) 0.045(2) Uani 1 d . .
H14A H 0.3089(3) 0.8261(4) 0.0211(3) 0.068 Uiso 1 calc R .
H14B H 0.3661(3) 0.7588(4) 0.0479(3) 0.068 Uiso 1 calc R .
H14C H 0.3626(3) 0.7854(4) -0.0339(3) 0.068 Uiso 1 calc R .
C15 C 0.6900(3) 0.9044(3) 0.1588(3) 0.0204(13) Uani 1 d . .
C16 C 0.7517(3) 0.9220(3) 0.1233(2) 0.0194(12) Uani 1 d . .
C17 C 0.7874(3) 0.9998(3) 0.1362(3) 0.0209(13) Uani 1 d . .
C18 C 0.7572(3) 1.0570(3) 0.1849(3) 0.0231(13) Uani 1 d . .
H18 H 0.7802(3) 1.1103(3) 0.1947(3) 0.028 Uiso 1 calc R .
C19 C 0.6946(3) 1.0403(3) 0.2206(3) 0.0190(12) Uani 1 d . .
C20 C 0.6619(3) 0.9625(3) 0.2067(3) 0.0205(12) Uani 1 d . .
H20 H 0.6200(3) 0.9487(3) 0.2301(3) 0.025 Uiso 1 calc R .
C21 C 0.8561(3) 1.0207(3) 0.1001(3) 0.0245(13) Uani 1 d . .
C22 C 0.9079(3) 0.9478(4) 0.1151(3) 0.036(2) Uani 1 d . .
H22A H 0.8890(3) 0.8920(4) 0.0989(3) 0.054 Uiso 1 calc R .
H22B H 0.9169(3) 0.9448(4) 0.1661(3) 0.054 Uiso 1 calc R .
H22C H 0.9510(3) 0.9598(4) 0.0899(3) 0.054 Uiso 1 calc R .
C23 C 0.8429(3) 1.0295(4) 0.0193(3) 0.0340(15) Uani 1 d . .
H23A H 0.8233(3) 0.9751(4) 0.0012(3) 0.051 Uiso 1 calc R .
H23B H 0.8865(3) 1.0415(4) -0.0050(3) 0.051 Uiso 1 calc R .
H23C H 0.8107(3) 1.0775(4) 0.0107(3) 0.051 Uiso 1 calc R .
C24 C 0.8865(3) 1.1067(4) 0.1256(3) 0.036(2) Uani 1 d . .
H24A H 0.8539(3) 1.1540(4) 0.1163(3) 0.054 Uiso 1 calc R .
H24B H 0.9296(3) 1.1182(4) 0.1004(3) 0.054 Uiso 1 calc R .
H24C H 0.8956(3) 1.1032(4) 0.1766(3) 0.054 Uiso 1 calc R .
C25 C 0.6647(2) 1.1086(3) 0.2721(3) 0.0217(13) Uani 1 d . .
C26 C 0.6517(3) 1.1934(3) 0.2308(3) 0.0274(13) Uani 1 d . .
H26A H 0.6181(3) 1.1825(3) 0.1932(3) 0.041 Uiso 1 calc R .
H26B H 0.6949(3) 1.2138(3) 0.2100(3) 0.041 Uiso 1 calc R .
H26C H 0.6337(3) 1.2379(3) 0.2631(3) 0.041 Uiso 1 calc R .
C27 C 0.5971(3) 1.0787(3) 0.3060(3) 0.0288(14) Uani 1 d . .
H27A H 0.5631(3) 1.0673(3) 0.2688(3) 0.043 Uiso 1 calc R .
H27B H 0.5799(3) 1.1245(3) 0.3376(3) 0.043 Uiso 1 calc R .
H27C H 0.6051(3) 1.0254(3) 0.3333(3) 0.043 Uiso 1 calc R .
C28 C 0.7172(3) 1.1262(4) 0.3309(3) 0.033(2) Uani 1 d . .
H28A H 0.7607(3) 1.1454(4) 0.3098(3) 0.050 Uiso 1 calc R .
H28B H 0.7249(3) 1.0727(4) 0.3581(3) 0.050 Uiso 1 calc R .
H28C H 0.6996(3) 1.1718(4) 0.3624(3) 0.050 Uiso 1 calc R .

loop_
_atom_type_symbol
_atom_type_description
_atom_type_scat_dispersion_real
_atom_type_scat_dispersion_imag
_atom_type_scat_source
C C 0.0033 0.0016 'International Tables Vol C Tables 4.2.6.8 and 6.1.1.4'
H H 0.0000 0.0000 'International Tables Vol C Tables 4.2.6.8 and 6.1.1.4'
O O 0.0106 0.0060 'International Tables Vol C Tables 4.2.6.8 and 6.1.1.4'
V V 0.3005 0.5294 'International Tables Vol C Tables 4.2.6.8 and 6.1.1.4'
Se Se -0.0929 2.2259 'International Tables Vol C Tables 4.2.6.8 and 6.1.1.4'

loop_
_geom_angle_atom_site_label_1
_geom_angle_atom_site_label_2
_geom_angle_atom_site_label_3
_geom_angle
_geom_angle_site_symmetry_1
_geom_angle_site_symmetry_3
_geom_angle_publ_flag
C15 Se1 C1 102.7(2) . . ?
C15 Se1 V1 91.5(2) . . ?
C1 Se1 V1 89.2(2) . . ?
O1 V1 O1 93.5(2) 2_665 . ?
O1 V1 O2 96.22(14) 2_665 . ?
O1 V1 O2 100.19(14) . . ?
O1 V1 O2 100.19(14) 2_665 2_665 ?
O1 V1 O2 96.22(14) . 2_665 ?
O2 V1 O2 156.0(2) . 2_665 ?
O1 V1 Se1 174.45(10) 2_665 . ?
O1 V1 Se1 83.29(10) . . ?
O2 V1 Se1 79.92(10) . . ?
O2 V1 Se1 84.72(10) 2_665 . ?
O1 V1 Se1 83.29(10) 2_665 2_665 ?
O1 V1 Se1 174.46(10) . 2_665 ?
O2 V1 Se1 84.72(10) . 2_665 ?
O2 V1 Se1 79.92(10) 2_665 2_665 ?
Se1 V1 Se1 100.21(5) . 2_665 ?
C2 O1 V1 128.8(3) . . ?
C16 O2 V1 132.6(3) . . ?
C6 C1 C2 121.8(5) . . ?
C6 C1 Se1 120.4(4) . . ?
C2 C1 Se1 117.7(4) . . ?
O1 C2 C3 120.2(4) . . ?
O1 C2 C1 120.9(5) . . ?
C3 C2 C1 118.9(5) . . ?
C4 C3 C2 117.9(5) . . ?
C4 C3 C7 121.3(4) . . ?
C2 C3 C7 120.8(4) . . ?
C5 C4 C3 124.0(5) . . ?
C6 C5 C4 117.2(4) . . ?
C6 C5 C11 121.8(5) . . ?
C4 C5 C11 121.0(5) . . ?
C5 C6 C1 120.2(5) . . ?
C9 C7 C10 108.1(5) . . ?
C9 C7 C8 109.2(4) . . ?
C10 C7 C8 107.6(5) . . ?
C9 C7 C3 109.3(4) . . ?
C10 C7 C3 112.2(4) . . ?
C8 C7 C3 110.4(4) . . ?
C14 C11 C5 109.7(4) . . ?
C14 C11 C13 110.2(5) . . ?
C5 C11 C13 110.2(4) . . ?
C14 C11 C12 108.4(5) . . ?
C5 C11 C12 111.4(4) . . ?
C13 C11 C12 107.0(5) . . ?
C20 C15 C16 121.9(5) . . ?
C20 C15 Se1 121.7(4) . . ?
C16 C15 Se1 116.2(4) . . ?
O2 C16 C15 118.7(4) . . ?
O2 C16 C17 120.9(5) . . ?
C15 C16 C17 120.3(5) . . ?
C18 C17 C16 116.1(5) . . ?
C18 C17 C21 121.8(5) . . ?
C16 C17 C21 122.1(5) . . ?
C17 C18 C19 124.1(5) . . ?
C20 C19 C18 117.6(5) . . ?
C20 C19 C25 122.3(4) . . ?
C18 C19 C25 120.1(4) . . ?
C19 C20 C15 120.0(5) . . ?
C24 C21 C22 108.6(5) . . ?
C24 C21 C17 112.2(4) . . ?
C22 C21 C17 109.7(4) . . ?
C24 C21 C23 107.5(4) . . ?
C22 C21 C23 110.7(4) . . ?
C17 C21 C23 108.2(4) . . ?
C28 C25 C27 108.7(4) . . ?
C28 C25 C26 109.2(4) . . ?
C27 C25 C26 108.9(4) . . ?
C28 C25 C19 109.0(4) . . ?
C27 C25 C19 112.5(4) . . ?
C26 C25 C19 108.5(4) . . ?

loop_
_geom_bond_atom_site_label_1
_geom_bond_atom_site_label_2
_geom_bond_distance
_geom_bond_site_symmetry_2
_geom_bond_publ_flag
Se1 C15 1.914(5) . ?
Se1 C1 1.915(5) . ?
Se1 V1 2.6373(9) . ?
V1 O1 1.846(3) 2_665 ?
V1 O1 1.846(3) . ?
V1 O2 1.859(3) . ?
V1 O2 1.859(3) 2_665 ?
V1 Se1 2.6374(9) 2_665 ?
O1 C2 1.351(5) . ?
O2 C16 1.351(5) . ?
C1 C6 1.394(6) . ?
C1 C2 1.403(7) . ?
C2 C3 1.400(7) . ?
C3 C4 1.399(6) . ?
C3 C7 1.543(7) . ?
C4 C5 1.394(7) . ?
C5 C6 1.393(7) . ?
C5 C11 1.523(7) . ?
C7 C9 1.526(7) . ?
C7 C10 1.530(7) . ?
C7 C8 1.538(7) . ?
C11 C14 1.513(7) . ?
C11 C13 1.527(7) . ?
C11 C12 1.530(7) . ?
C15 C20 1.383(6) . ?
C15 C16 1.399(7) . ?
C16 C17 1.402(7) . ?
C17 C18 1.400(7) . ?
C17 C21 1.533(7) . ?
C18 C19 1.413(7) . ?
C19 C20 1.377(7) . ?
C19 C25 1.544(7) . ?
C21 C24 1.524(7) . ?
C21 C22 1.532(7) . ?
C21 C23 1.553(7) . ?
C25 C28 1.531(7) . ?
C25 C27 1.531(7) . ?
C25 C26 1.537(7) . ?
